data_7707750
loop_
_publ_author_name
'Gruhne, Michael S.'
'Lenz, Tobias'
'R\"osch, Markus'
'Lommel, Marcus'
'Wurzenberger, Maximilian H. H.'
'Klap\"otke, Thomas M'
'Stierstorfer, J\"org'

_publ_section_title
;
 Nitratoethyl-5H-tetrazoles: improving the oxygen balance through
 application of organic nitrates in energetic coordination compounds.
;
_journal_issue 31
_journal_name_full 'Dalton transactions (Cambridge, England : 2003)'
_journal_page_first 10811
_journal_page_last 10825
_journal_paper_doi 10.1039/d1dt01898a
_journal_volume 50
_journal_year 2021
_chemical_formula_moiety 'C18 H30 Mn N30 O18, 2(Cl O4)'
_chemical_formula_sum 'C18 H30 Cl2 Mn N30 O26'
_chemical_formula_weight 1208.56
_chemical_name_common 'hexakis(1-nitratoethyl-5H-tetrazole) manganese(II) perchlorate'
_chemical_name_systematic 'hexakis(1-nitratoethyl-5H-tetrazole) manganese(II) perchlorate'
_space_group_IT_number 2
_space_group_name_Hall '-P 1'
_space_group_name_H-M_alt 'P -1'
_symmetry_cell_setting triclinic
_symmetry_Int_Tables_number 2
_symmetry_space_group_name_Hall '-P 1'
_symmetry_space_group_name_H-M 'P -1'
_atom_sites_solution_hydrogens geom
_atom_sites_solution_primary dual
_audit_creation_date 2021-02-26
_audit_creation_method
;
Olex2 1.3
(compiled 2020.11.12 svn.r5f609507 for OlexSys, GUI svn.r6272)
;
_audit_update_record
;
2021-05-17 deposited with the CCDC.	2021-06-29 downloaded from the CCDC.
;
_cell_angle_alpha 88.318(4)
_cell_angle_beta 68.294(6)
_cell_angle_gamma 61.051(7)
_cell_formula_units_Z 1
_cell_length_a 10.9319(8)
_cell_length_b 10.9517(6)
_cell_length_c 12.4811(7)
_cell_measurement_reflns_used 3272
_cell_measurement_temperature 123
_cell_measurement_theta_max 25.6780
_cell_measurement_theta_min 2.3080
_cell_volume 1194.09(17)
_computing_cell_refinement 'CrysAlisPro 1.171.40.82a (Rigaku OD, 2020)'
_computing_data_collection 'CrysAlisPro 1.171.40.82a (Rigaku OD, 2020)'
_computing_data_reduction 'CrysAlisPro 1.171.40.82a (Rigaku OD, 2020)'
_computing_molecular_graphics 'Diamond 2.1c, Crystal Impact GbR'
_computing_publication_material 'Encifer 1.5.1, CCDC 2014'
_computing_structure_refinement 'SHELXL 2018/3 (Sheldrick, 2015)'
_computing_structure_solution 'SHELXT 2018/2 (Sheldrick, 2018)'
_diffrn_ambient_temperature 123
_diffrn_detector 'CCD plate'
_diffrn_detector_area_resol_mean 15.9809
_diffrn_detector_type Sapphire3
_diffrn_measured_fraction_theta_full 0.998
_diffrn_measured_fraction_theta_max 0.998
_diffrn_measurement_details
;
List of Runs (angles in degrees, time in seconds):

  # Type    Start    End  Width  t~exp~   \w     \q     \k     \f   Frames
#--------------------------------------------------------------------------
  1  \w    -46.00 -14.00   1.00   20.00    --   29.64 -19.00-180.00   32
  2  \w      9.00  92.00   1.00   20.00    --   29.64 -19.00-180.00   83
  3  \w    -37.00   8.00   1.00   20.00    --   29.64 -57.00  90.00   45
  4  \w      6.00 100.00   1.00   20.00    --   29.64  57.00 150.00   94
  5  \w     -8.00  74.00   1.00   20.00    --   29.64 -99.00-120.00   82
  6  \w    -19.00  15.00   1.00   20.00    --   29.64 106.00  88.60   34
  7  \w    -20.00  13.00   1.00   20.00    --   29.64 108.00 -52.77   33
  8  \w    -39.00  52.00   1.00   20.00    --   29.64 -57.00   0.00   91
  9  \w      6.00  85.00   1.00   20.00    --   29.64  57.00  60.00   79
 10  \w     38.00 112.00   1.00   20.00    --   29.64-178.00-120.00   74
 11  \w     72.00 112.00   1.00   20.00    --   29.64-178.00  90.00   40
 12  \w     -1.00 102.00   1.00   20.00    --   29.64  38.00   0.00  103
 13  \w      6.00 100.00   1.00   20.00    --   29.64  57.00-120.00   94
;
_diffrn_measurement_device 'four-circle diffractometer'
_diffrn_measurement_device_type 'Xcalibur, Sapphire3'
_diffrn_measurement_method '\w scans'
_diffrn_orient_matrix_UB_11 -0.0762083000
_diffrn_orient_matrix_UB_12 0.0452463000
_diffrn_orient_matrix_UB_13 0.0413158000
_diffrn_orient_matrix_UB_21 0.0267481000
_diffrn_orient_matrix_UB_22 -0.0053835000
_diffrn_orient_matrix_UB_23 0.0447494000
_diffrn_orient_matrix_UB_31 0.0079795000
_diffrn_orient_matrix_UB_32 0.0599503000
_diffrn_orient_matrix_UB_33 -0.0127743000
_diffrn_radiation_monochromator graphite
_diffrn_radiation_probe x-ray
_diffrn_radiation_type 'Mo K\a'
_diffrn_radiation_wavelength 0.71073
_diffrn_reflns_av_R_equivalents 0.0539
_diffrn_reflns_av_sigmaI/netI 0.1077
_diffrn_reflns_av_unetI/netI 0.0554
_diffrn_reflns_Laue_measured_fraction_full 0.998
_diffrn_reflns_Laue_measured_fraction_max 0.998
_diffrn_reflns_limit_h_max 13
_diffrn_reflns_limit_h_min -13
_diffrn_reflns_limit_k_max 13
_diffrn_reflns_limit_k_min -13
_diffrn_reflns_limit_l_max 15
_diffrn_reflns_limit_l_min -15
_diffrn_reflns_number 18055
_diffrn_reflns_point_group_measured_fraction_full 0.998
_diffrn_reflns_point_group_measured_fraction_max 0.998
_diffrn_reflns_theta_full 25.242
_diffrn_reflns_theta_max 26.372
_diffrn_reflns_theta_min 2.539
_diffrn_source 'fine-focus sealed X-ray tube'
_exptl_absorpt_coefficient_mu 0.505
_exptl_absorpt_correction_T_max 1.00000
_exptl_absorpt_correction_T_min 0.97998
_exptl_absorpt_correction_type multi-scan
_exptl_absorpt_process_details
;
CrysAlisPro 1.171.40.82a (Rigaku Oxford Diffraction, 2020)
Empirical absorption correction using spherical harmonics,
implemented in SCALE3 ABSPACK scaling algorithm.
;
_exptl_crystal_colour colourless
_exptl_crystal_density_diffrn 1.681
_exptl_crystal_description block
_exptl_crystal_F_000 615
_exptl_crystal_size_max 0.467
_exptl_crystal_size_mid 0.18
_exptl_crystal_size_min 0.11
_refine_diff_density_max 0.580
_refine_diff_density_min -0.311
_refine_diff_density_rms 0.070
_refine_ls_extinction_method none
_refine_ls_goodness_of_fit_ref 1.039
_refine_ls_hydrogen_treatment constr
_refine_ls_matrix_type full
_refine_ls_number_parameters 349
_refine_ls_number_reflns 4868
_refine_ls_number_restraints 0
_refine_ls_restrained_S_all 1.039
_refine_ls_R_factor_all 0.0714
_refine_ls_R_factor_gt 0.0452
_refine_ls_shift/su_max 0.000
_refine_ls_shift/su_mean 0.000
_refine_ls_structure_factor_coef Fsqd
_refine_ls_weighting_details 'w=1/[\s^2^(Fo^2^)+(0.0481P)^2^+0.4103P] where P=(Fo^2^+2Fc^2^)/3'
_refine_ls_weighting_scheme calc
_refine_ls_wR_factor_gt 0.1023
_refine_ls_wR_factor_ref 0.1146
_reflns_Friedel_coverage 0.000
_reflns_number_gt 3535
_reflns_number_total 4868
_reflns_threshold_expression 'I > 2\s(I)'
_cod_data_source_file d1dt01898a2.cif
_cod_data_source_block px371
_cod_depositor_comments 'Adding full bibliography for 7707739--7707758.cif.'
_cod_database_code 7707750
_shelx_space_group_comment
;
The symmetry employed for this shelxl refinement is uniquely defined
by the following loop, which should always be used as a source of
symmetry information in preference to the above space-group names.
They are only intended as comments.
;
_shelx_estimated_absorpt_t_min 0.798
_shelx_estimated_absorpt_t_max 0.947
_olex2_submission_original_sample_id px371
_olex2_submission_special_instructions 'No special instructions were received'
_oxdiff_exptl_absorpt_empirical_details
;
Empirical correction (ABSPACK) includes:
- Absorption correction using spherical harmonics
- Frame scaling
;
_oxdiff_exptl_absorpt_empirical_full_max 1.070
_oxdiff_exptl_absorpt_empirical_full_min 0.943

loop_
_space_group_symop_operation_xyz
'x, y, z'
'-x, -y, -z'

loop_
_atom_site_label
_atom_site_type_symbol
_atom_site_fract_x
_atom_site_fract_y
_atom_site_fract_z
_atom_site_U_iso_or_equiv
_atom_site_adp_type
_atom_site_occupancy
_atom_site_site_symmetry_order
_atom_site_calc_flag
_atom_site_refinement_flags_posn
_atom_site_refinement_flags_adp
_atom_site_refinement_flags_occupancy
_atom_site_disorder_assembly
_atom_site_disorder_group
Mn1 Mn 0.500000 0.500000 0.500000 0.01884(15) Uani 1 2 d S . P . .
Cl1 Cl 0.79849(8) 0.85021(7) 0.54387(6) 0.02642(18) Uani 1 1 d . . . . .
O4 O -0.1993(2) 0.9628(2) 0.88753(17) 0.0300(5) Uani 1 1 d . . . . .
O7 O 0.7056(3) 0.4642(2) 0.94750(18) 0.0349(5) Uani 1 1 d . . . . .
N11 N 0.7436(3) 0.4942(2) 0.7124(2) 0.0216(5) Uani 1 1 d . . . . .
O1 O 0.8171(3) 0.7564(2) 0.06148(19) 0.0392(6) Uani 1 1 d . . . . .
N6 N 0.0942(2) 0.9093(2) 0.69346(19) 0.0202(5) Uani 1 1 d . . . . .
O5 O -0.3575(3) 0.8945(2) 0.8925(2) 0.0396(5) Uani 1 1 d . . . . .
O6 O -0.3806(3) 1.0845(2) 0.8210(2) 0.0443(6) Uani 1 1 d . . . . .
N14 N 0.6319(3) 0.4781(2) 0.60839(19) 0.0218(5) Uani 1 1 d . . . . .
O11 O 0.8586(3) 0.7980(2) 0.6304(2) 0.0444(6) Uani 1 1 d . . . . .
O12 O 0.7860(3) 0.9853(2) 0.5297(2) 0.0425(6) Uani 1 1 d . . . . .
N4 N 0.6131(3) 0.6104(2) 0.38958(19) 0.0231(5) Uani 1 1 d . . . . .
N1 N 0.6918(3) 0.7473(2) 0.3059(2) 0.0242(5) Uani 1 1 d . . . . .
N9 N 0.3039(3) 0.7110(2) 0.61116(19) 0.0217(5) Uani 1 1 d . . . . .
N8 N 0.3234(3) 0.7919(2) 0.6762(2) 0.0281(6) Uani 1 1 d . . . . .
N13 N 0.6900(3) 0.3557(2) 0.6509(2) 0.0269(5) Uani 1 1 d . . . . .
N10 N -0.3239(3) 0.9840(3) 0.8644(2) 0.0316(6) Uani 1 1 d . . . . .
N12 N 0.7565(3) 0.3646(2) 0.7137(2) 0.0286(6) Uani 1 1 d . . . . .
N7 N 0.1982(3) 0.9112(2) 0.7255(2) 0.0295(6) Uani 1 1 d . . . . .
N3 N 0.7685(3) 0.5355(2) 0.3310(2) 0.0287(6) Uani 1 1 d . . . . .
N2 N 0.8156(3) 0.6179(2) 0.2808(2) 0.0289(6) Uani 1 1 d . . . . .
O8 O 0.6108(3) 0.3915(3) 1.1022(2) 0.0557(7) Uani 1 1 d . . . . .
O3 O 0.9885(3) 0.8183(3) 0.0395(2) 0.0576(7) Uani 1 1 d . . . . .
O9 O 0.5936(3) 0.5966(3) 1.1241(2) 0.0619(8) Uani 1 1 d . . . . .
O13 O 0.9002(3) 0.7547(3) 0.4348(2) 0.0650(8) Uani 1 1 d . . . . .
C7 C 0.6674(3) 0.5612(3) 0.6480(2) 0.0216(6) Uani 1 1 d . . . . .
H7 H 0.642415 0.654026 0.632712 0.026 Uiso 1 1 calc R U . . .
N15 N 0.6295(3) 0.4875(3) 1.0696(2) 0.0420(7) Uani 1 1 d . . . . .
N5 N 0.9639(4) 0.7324(3) 0.0097(3) 0.0491(8) Uani 1 1 d . . . . .
C1 C 0.5683(3) 0.7416(3) 0.3722(2) 0.0236(6) Uani 1 1 d . . . . .
H1 H 0.465674 0.818646 0.401856 0.028 Uiso 1 1 calc R U . . .
C4 C 0.1605(3) 0.7864(3) 0.6238(2) 0.0229(6) Uani 1 1 d . . . . .
H4 H 0.112704 0.757349 0.588764 0.027 Uiso 1 1 calc R U . . .
C6 C -0.1552(3) 1.0683(3) 0.8540(3) 0.0310(7) Uani 1 1 d . . . . .
H6A H -0.098565 1.070994 0.899148 0.037 Uiso 1 1 calc R U . . .
H6B H -0.248455 1.162958 0.873941 0.037 Uiso 1 1 calc R U . . .
C5 C -0.0571(3) 1.0369(3) 0.7254(3) 0.0265(6) Uani 1 1 d . . . . .
H5A H -0.109001 1.023574 0.680353 0.032 Uiso 1 1 calc R U . . .
H5B H -0.044378 1.119035 0.703762 0.032 Uiso 1 1 calc R U . . .
O2 O 1.0502(4) 0.6235(3) -0.0597(3) 0.0835(10) Uani 1 1 d . . . . .
C8 C 0.8105(3) 0.5371(3) 0.7749(3) 0.0284(7) Uani 1 1 d . . . . .
H8A H 0.823972 0.615270 0.742151 0.034 Uiso 1 1 calc R U . . .
H8B H 0.912874 0.455992 0.761980 0.034 Uiso 1 1 calc R U . . .
C9 C 0.7135(4) 0.5852(3) 0.9047(3) 0.0329(7) Uani 1 1 d . . . . .
H9A H 0.760531 0.615939 0.943901 0.039 Uiso 1 1 calc R U . . .
H9B H 0.609825 0.665579 0.919879 0.039 Uiso 1 1 calc R U . . .
C2 C 0.7107(4) 0.8664(3) 0.2662(3) 0.0335(7) Uani 1 1 d . . . . .
H2A H 0.809469 0.850098 0.262996 0.040 Uiso 1 1 calc R U . . .
H2B H 0.627944 0.954483 0.323786 0.040 Uiso 1 1 calc R U . . .
C3 C 0.7074(4) 0.8855(4) 0.1495(3) 0.0423(8) Uani 1 1 d . . . . .
H3A H 0.603240 0.916319 0.155676 0.051 Uiso 1 1 calc R U . . .
H3B H 0.729748 0.961512 0.123773 0.051 Uiso 1 1 calc R U . . .
O10 O 0.6519(3) 0.8649(3) 0.5798(3) 0.0553(7) Uani 1 1 d . . . . .

loop_
_atom_site_aniso_label
_atom_site_aniso_U_11
_atom_site_aniso_U_22
_atom_site_aniso_U_33
_atom_site_aniso_U_23
_atom_site_aniso_U_13
_atom_site_aniso_U_12
Mn1 0.0174(3) 0.0158(3) 0.0219(3) 0.0042(2) -0.0081(2) -0.0076(3)
Cl1 0.0257(4) 0.0249(4) 0.0305(4) 0.0067(3) -0.0138(3) -0.0126(3)
O4 0.0260(12) 0.0336(12) 0.0328(12) 0.0089(9) -0.0122(9) -0.0170(10)
O7 0.0465(14) 0.0351(12) 0.0295(12) 0.0092(9) -0.0181(10) -0.0236(11)
N11 0.0217(13) 0.0169(11) 0.0276(13) 0.0082(9) -0.0129(10) -0.0090(10)
O1 0.0564(16) 0.0458(14) 0.0394(13) 0.0165(11) -0.0281(12) -0.0373(13)
N6 0.0170(12) 0.0147(11) 0.0251(12) 0.0045(9) -0.0067(9) -0.0066(10)
O5 0.0419(14) 0.0404(13) 0.0471(14) 0.0153(11) -0.0166(11) -0.0300(12)
O6 0.0315(13) 0.0376(13) 0.0687(17) 0.0247(12) -0.0284(12) -0.0163(12)
N14 0.0232(13) 0.0177(11) 0.0235(12) 0.0067(9) -0.0109(10) -0.0089(10)
O11 0.0528(16) 0.0474(14) 0.0469(14) 0.0239(11) -0.0338(12) -0.0265(13)
O12 0.0418(14) 0.0325(12) 0.0540(15) 0.0197(11) -0.0181(12) -0.0210(12)
N4 0.0188(13) 0.0224(12) 0.0248(13) 0.0046(10) -0.0080(10) -0.0087(11)
N1 0.0252(14) 0.0193(12) 0.0283(13) 0.0058(10) -0.0093(10) -0.0127(11)
N9 0.0207(13) 0.0173(11) 0.0261(13) 0.0027(9) -0.0093(10) -0.0090(10)
N8 0.0253(14) 0.0185(12) 0.0383(15) 0.0010(10) -0.0125(11) -0.0097(11)
N13 0.0324(15) 0.0196(12) 0.0281(13) 0.0056(10) -0.0158(11) -0.0103(11)
N10 0.0235(14) 0.0335(15) 0.0350(15) 0.0060(12) -0.0090(11) -0.0148(13)
N12 0.0322(15) 0.0193(12) 0.0344(14) 0.0059(10) -0.0196(12) -0.0088(12)
N7 0.0228(14) 0.0198(12) 0.0441(16) -0.0010(11) -0.0142(12) -0.0088(12)
N3 0.0227(14) 0.0255(13) 0.0362(15) 0.0111(11) -0.0112(11) -0.0119(12)
N2 0.0213(14) 0.0235(13) 0.0376(15) 0.0064(11) -0.0091(11) -0.0105(12)
O8 0.0514(17) 0.0607(17) 0.0521(16) 0.0263(14) -0.0152(13) -0.0317(15)
O3 0.0404(16) 0.0653(18) 0.0702(18) -0.0083(14) -0.0170(13) -0.0319(15)
O9 0.067(2) 0.0593(18) 0.0365(15) -0.0077(13) -0.0066(13) -0.0257(16)
O13 0.064(2) 0.0580(18) 0.0459(16) -0.0161(13) -0.0167(14) -0.0147(16)
C7 0.0212(15) 0.0198(14) 0.0248(15) 0.0087(11) -0.0117(12) -0.0098(12)
N15 0.0317(17) 0.0510(19) 0.0355(17) 0.0103(14) -0.0100(13) -0.0182(15)
N5 0.049(2) 0.0452(19) 0.054(2) 0.0002(15) -0.0243(16) -0.0211(17)
C1 0.0200(15) 0.0232(15) 0.0259(15) 0.0075(12) -0.0081(12) -0.0109(13)
C4 0.0207(15) 0.0191(14) 0.0263(15) 0.0017(11) -0.0090(12) -0.0086(13)
C6 0.0246(17) 0.0238(15) 0.0367(18) -0.0049(13) -0.0047(13) -0.0117(14)
C5 0.0194(15) 0.0135(13) 0.0379(17) 0.0044(12) -0.0083(13) -0.0045(12)
O2 0.083(2) 0.065(2) 0.070(2) -0.0279(17) -0.0143(18) -0.0248(19)
C8 0.0311(17) 0.0294(16) 0.0365(17) 0.0107(13) -0.0214(14) -0.0183(15)
C9 0.044(2) 0.0290(16) 0.0368(18) 0.0081(13) -0.0234(15) -0.0213(16)
C2 0.0308(18) 0.0243(16) 0.0368(18) 0.0069(13) -0.0019(14) -0.0167(15)
C3 0.0306(19) 0.041(2) 0.062(2) 0.0255(18) -0.0233(17) -0.0206(17)
O10 0.0348(15) 0.0468(15) 0.097(2) 0.0255(14) -0.0322(14) -0.0264(13)

loop_
_atom_type_symbol
_atom_type_description
_atom_type_scat_dispersion_real
_atom_type_scat_dispersion_imag
_atom_type_scat_source
C C 0.0033 0.0016 'International Tables Vol C Tables 4.2.6.8 and 6.1.1.4'
H H 0.0000 0.0000 'International Tables Vol C Tables 4.2.6.8 and 6.1.1.4'
Cl Cl 0.1484 0.1585 'International Tables Vol C Tables 4.2.6.8 and 6.1.1.4'
Mn Mn 0.3368 0.7283 'International Tables Vol C Tables 4.2.6.8 and 6.1.1.4'
N N 0.0061 0.0033 'International Tables Vol C Tables 4.2.6.8 and 6.1.1.4'
O O 0.0106 0.0060 'International Tables Vol C Tables 4.2.6.8 and 6.1.1.4'

loop_
_geom_angle_atom_site_label_1
_geom_angle_atom_site_label_2
_geom_angle_atom_site_label_3
_geom_angle
_geom_angle_site_symmetry_1
_geom_angle_site_symmetry_3
_geom_angle_publ_flag
N14 Mn1 N14 180.0 2_666 . ?
N4 Mn1 N14 86.91(8) 2_666 2_666 ?
N4 Mn1 N14 93.09(8) 2_666 . ?
N4 Mn1 N14 86.91(8) . . ?
N4 Mn1 N14 93.09(8) . 2_666 ?
N4 Mn1 N4 180.0 2_666 . ?
N4 Mn1 N9 89.51(8) 2_666 2_666 ?
N4 Mn1 N9 89.51(8) . . ?
N4 Mn1 N9 90.49(8) 2_666 . ?
N4 Mn1 N9 90.49(8) . 2_666 ?
N9 Mn1 N14 91.80(8) . . ?
N9 Mn1 N14 88.20(8) 2_666 . ?
N9 Mn1 N14 88.20(8) . 2_666 ?
N9 Mn1 N14 91.80(8) 2_666 2_666 ?
N9 Mn1 N9 180.0 2_666 . ?
O12 Cl1 O11 109.02(13) . . ?
O13 Cl1 O11 109.46(17) . . ?
O13 Cl1 O12 108.68(16) . . ?
O10 Cl1 O11 110.10(15) . . ?
O10 Cl1 O12 109.52(14) . . ?
O10 Cl1 O13 110.04(17) . . ?
N10 O4 C6 114.0(2) . . ?
N15 O7 C9 113.4(2) . . ?
N12 N11 C8 120.5(2) . . ?
C7 N11 N12 108.3(2) . . ?
C7 N11 C8 131.2(2) . . ?
N5 O1 C3 115.2(2) . . ?
N7 N6 C5 120.4(2) . . ?
C4 N6 N7 108.3(2) . . ?
C4 N6 C5 130.9(2) . . ?
N13 N14 Mn1 119.00(16) . . ?
C7 N14 Mn1 134.89(17) . . ?
C7 N14 N13 106.1(2) . . ?
N3 N4 Mn1 117.93(16) . . ?
C1 N4 Mn1 135.35(19) . . ?
C1 N4 N3 106.4(2) . . ?
N2 N1 C2 119.5(2) . . ?
C1 N1 N2 108.9(2) . . ?
C1 N1 C2 131.5(2) . . ?
N8 N9 Mn1 121.44(17) . . ?
C4 N9 Mn1 132.26(17) . . ?
C4 N9 N8 106.1(2) . . ?
N7 N8 N9 110.0(2) . . ?
N12 N13 N14 110.1(2) . . ?
O5 N10 O4 112.6(2) . . ?
O6 N10 O4 117.8(2) . . ?
O6 N10 O5 129.7(3) . . ?
N13 N12 N11 106.8(2) . . ?
N8 N7 N6 107.0(2) . . ?
N2 N3 N4 109.8(2) . . ?
N3 N2 N1 107.0(2) . . ?
N11 C7 H7 125.6 . . ?
N14 C7 N11 108.8(2) . . ?
N14 C7 H7 125.6 . . ?
O8 N15 O7 112.3(3) . . ?
O8 N15 O9 130.6(3) . . ?
O9 N15 O7 117.1(3) . . ?
O3 N5 O1 118.1(3) . . ?
O2 N5 O1 112.5(3) . . ?
O2 N5 O3 129.4(4) . . ?
N4 C1 N1 107.9(2) . . ?
N4 C1 H1 126.0 . . ?
N1 C1 H1 126.0 . . ?
N6 C4 H4 125.7 . . ?
N9 C4 N6 108.5(2) . . ?
N9 C4 H4 125.7 . . ?
O4 C6 H6A 109.2 . . ?
O4 C6 H6B 109.2 . . ?
O4 C6 C5 111.9(2) . . ?
H6A C6 H6B 107.9 . . ?
C5 C6 H6A 109.2 . . ?
C5 C6 H6B 109.2 . . ?
N6 C5 C6 112.0(2) . . ?
N6 C5 H5A 109.2 . . ?
N6 C5 H5B 109.2 . . ?
C6 C5 H5A 109.2 . . ?
C6 C5 H5B 109.2 . . ?
H5A C5 H5B 107.9 . . ?
N11 C8 H8A 109.1 . . ?
N11 C8 H8B 109.1 . . ?
N11 C8 C9 112.7(2) . . ?
H8A C8 H8B 107.8 . . ?
C9 C8 H8A 109.1 . . ?
C9 C8 H8B 109.1 . . ?
O7 C9 C8 106.0(2) . . ?
O7 C9 H9A 110.5 . . ?
O7 C9 H9B 110.5 . . ?
C8 C9 H9A 110.5 . . ?
C8 C9 H9B 110.5 . . ?
H9A C9 H9B 108.7 . . ?
N1 C2 H2A 109.1 . . ?
N1 C2 H2B 109.1 . . ?
N1 C2 C3 112.3(2) . . ?
H2A C2 H2B 107.9 . . ?
C3 C2 H2A 109.1 . . ?
C3 C2 H2B 109.1 . . ?
O1 C3 C2 112.7(2) . . ?
O1 C3 H3A 109.0 . . ?
O1 C3 H3B 109.0 . . ?
C2 C3 H3A 109.0 . . ?
C2 C3 H3B 109.0 . . ?
H3A C3 H3B 107.8 . . ?

loop_
_geom_bond_atom_site_label_1
_geom_bond_atom_site_label_2
_geom_bond_distance
_geom_bond_site_symmetry_2
_geom_bond_publ_flag
Mn1 N14 2.249(2) . ?
Mn1 N14 2.249(2) 2_666 ?
Mn1 N4 2.232(2) . ?
Mn1 N4 2.232(2) 2_666 ?
Mn1 N9 2.248(2) 2_666 ?
Mn1 N9 2.248(2) . ?
Cl1 O11 1.431(2) . ?
Cl1 O12 1.430(2) . ?
Cl1 O13 1.422(3) . ?
Cl1 O10 1.421(2) . ?
O4 N10 1.406(3) . ?
O4 C6 1.450(3) . ?
O7 N15 1.400(3) . ?
O7 C9 1.444(3) . ?
N11 N12 1.357(3) . ?
N11 C7 1.322(3) . ?
N11 C8 1.463(3) . ?
O1 N5 1.378(4) . ?
O1 C3 1.455(4) . ?
N6 N7 1.347(3) . ?
N6 C4 1.323(3) . ?
N6 C5 1.468(3) . ?
O5 N10 1.204(3) . ?
O6 N10 1.201(3) . ?
N14 N13 1.365(3) . ?
N14 C7 1.317(3) . ?
N4 N3 1.364(3) . ?
N4 C1 1.315(3) . ?
N1 N2 1.340(3) . ?
N1 C1 1.328(3) . ?
N1 C2 1.462(3) . ?
N9 N8 1.358(3) . ?
N9 C4 1.317(3) . ?
N8 N7 1.285(3) . ?
N13 N12 1.284(3) . ?
N3 N2 1.285(3) . ?
O8 N15 1.198(3) . ?
O3 N5 1.197(3) . ?
O9 N15 1.200(4) . ?
C7 H7 0.9500 . ?
N5 O2 1.196(4) . ?
C1 H1 0.9500 . ?
C4 H4 0.9500 . ?
C6 H6A 0.9900 . ?
C6 H6B 0.9900 . ?
C6 C5 1.499(4) . ?
C5 H5A 0.9900 . ?
C5 H5B 0.9900 . ?
C8 H8A 0.9900 . ?
C8 H8B 0.9900 . ?
C8 C9 1.505(4) . ?
C9 H9A 0.9900 . ?
C9 H9B 0.9900 . ?
C2 H2A 0.9900 . ?
C2 H2B 0.9900 . ?
C2 C3 1.477(5) . ?
C3 H3A 0.9900 . ?
C3 H3B 0.9900 . ?

loop_
_geom_contact_atom_site_label_1
_geom_contact_atom_site_label_2
_geom_contact_distance
_geom_contact_site_symmetry_1
_geom_contact_site_symmetry_2
_geom_contact_publ_flag
? ? ? ? ? ?

loop_
_geom_hbond_atom_site_label_D
_geom_hbond_atom_site_label_H
_geom_hbond_atom_site_label_A
_geom_hbond_distance_DH
_geom_hbond_distance_HA
_geom_hbond_distance_DA
_geom_hbond_angle_DHA
_geom_hbond_site_symmetry_A
? ? ? ? ? ? ? ?

loop_
_geom_torsion_atom_site_label_1
_geom_torsion_atom_site_label_2
_geom_torsion_atom_site_label_3
_geom_torsion_atom_site_label_4
_geom_torsion
_geom_torsion_site_symmetry_1
_geom_torsion_site_symmetry_2
_geom_torsion_site_symmetry_3
_geom_torsion_site_symmetry_4
_geom_torsion_publ_flag
Mn1 N14 N13 N12 -177.73(18) . . . . ?
Mn1 N14 C7 N11 177.47(19) . . . . ?
Mn1 N4 N3 N2 -174.16(17) . . . . ?
Mn1 N4 C1 N1 172.65(18) . . . . ?
Mn1 N9 N8 N7 175.57(17) . . . . ?
Mn1 N9 C4 N6 -175.09(17) . . . . ?
O4 C6 C5 N6 -68.4(3) . . . . ?
N11 C8 C9 O7 61.8(3) . . . . ?
N14 N13 N12 N11 -0.4(3) . . . . ?
N4 N3 N2 N1 -0.1(3) . . . . ?
N1 C2 C3 O1 -53.8(3) . . . . ?
N9 N8 N7 N6 0.4(3) . . . . ?
N8 N9 C4 N6 0.3(3) . . . . ?
N13 N14 C7 N11 -0.2(3) . . . . ?
N10 O4 C6 C5 -81.2(3) . . . . ?
N12 N11 C7 N14 0.0(3) . . . . ?
N12 N11 C8 C9 -79.3(3) . . . . ?
N7 N6 C4 N9 -0.1(3) . . . . ?
N7 N6 C5 C6 -71.6(3) . . . . ?
N3 N4 C1 N1 -0.4(3) . . . . ?
N2 N1 C1 N4 0.3(3) . . . . ?
N2 N1 C2 C3 90.9(3) . . . . ?
C7 N11 N12 N13 0.3(3) . . . . ?
C7 N11 C8 C9 101.6(3) . . . . ?
C7 N14 N13 N12 0.4(3) . . . . ?
N15 O7 C9 C8 174.9(2) . . . . ?
N5 O1 C3 C2 -83.6(3) . . . . ?
C1 N4 N3 N2 0.3(3) . . . . ?
C1 N1 N2 N3 -0.1(3) . . . . ?
C1 N1 C2 C3 -93.7(4) . . . . ?
C4 N6 N7 N8 -0.2(3) . . . . ?
C4 N6 C5 C6 116.8(3) . . . . ?
C4 N9 N8 N7 -0.4(3) . . . . ?
C6 O4 N10 O5 179.6(2) . . . . ?
C6 O4 N10 O6 -0.3(3) . . . . ?
C5 N6 N7 N8 -173.5(2) . . . . ?
C5 N6 C4 N9 172.3(2) . . . . ?
C8 N11 N12 N13 -179.0(2) . . . . ?
C8 N11 C7 N14 179.2(3) . . . . ?
C9 O7 N15 O8 173.0(3) . . . . ?
C9 O7 N15 O9 -6.7(4) . . . . ?
C2 N1 N2 N3 176.3(2) . . . . ?
C2 N1 C1 N4 -175.5(3) . . . . ?
C3 O1 N5 O3 -0.9(4) . . . . ?
C3 O1 N5 O2 178.3(3) . . . . ?
